data_7012261
loop_
_publ_author_name
'Andrews, Philip C.'
'Deacon, Glen B.'
'Jackson, W. Roy'
'Maguire, Melissa'
'Scott, Natalie M.'
'Skelton, Brian W.'
'White, Allan H.'

_publ_section_title
;
 Solvent-free synthesis of bismuth thiolates and carboxylates
;
_journal_issue 24
_journal_name_full 'Journal of the Chemical Society, Dalton Transactions'
_journal_page_first 4634
_journal_paper_doi 10.1039/b209347b
_journal_year 2002
_chemical_formula_sum 'C6 H13 Bi O2 S2'
_chemical_formula_weight 390.28
_space_group_IT_number 61
_symmetry_cell_setting orthorhombic
_symmetry_space_group_name_Hall '-P 2ac 2ab'
_symmetry_space_group_name_H-M 'P b c a'
_audit_creation_date 02-02-28
_audit_creation_method Xtal3.6
_cell_angle_alpha 90.00000
_cell_angle_beta 90.00000
_cell_angle_gamma 90.00000
_cell_formula_units_Z 8
_cell_length_a 9.4779(8)
_cell_length_b 9.8471(8)
_cell_length_c 21.152(2)
_cell_measurement_reflns_used 5626
_cell_measurement_temperature 153
_cell_measurement_theta_max 22.3
_cell_measurement_theta_min 1.9
_cell_volume 1974.1(3)
_computing_cell_refinement 'Siemens SAINT (Siemens, 1995)'
_computing_data_collection 'Siemens SMART (Siemens, 1995)'
_computing_data_reduction 'xtal ADDREF SORTRF'
_computing_molecular_graphics xtal
_computing_publication_material 'xtal BONDLA CIFIO'
_computing_structure_refinement 'xtal CRYLSQ'
_computing_structure_solution xtal
_diffrn_ambient_temperature 153
_diffrn_measurement_device_type
;
Bruker SMART CCD diffractometer
;
_diffrn_measurement_method '\w scans'
_diffrn_radiation_detector 'CCD area detector'
_diffrn_radiation_monochromator graphite
_diffrn_radiation_source 'sealed tube'
_diffrn_radiation_type 'Mo K\a'
_diffrn_radiation_wavelength .71073
_diffrn_reflns_av_R_equivalents .078
_diffrn_reflns_av_sigmaI/netI .125
_diffrn_reflns_limit_h_max 15
_diffrn_reflns_limit_h_min 0
_diffrn_reflns_limit_k_max 16
_diffrn_reflns_limit_k_min 0
_diffrn_reflns_limit_l_max 36
_diffrn_reflns_limit_l_min 0
_diffrn_reflns_number 41184
_diffrn_reflns_theta_max 37.55
_diffrn_reflns_theta_min 1.93
_diffrn_standards_decay_% 0
_exptl_absorpt_coefficient_mu 18.239
_exptl_absorpt_correction_T_max .83
_exptl_absorpt_correction_T_min .43
_exptl_absorpt_correction_type multi-scan
_exptl_absorpt_process_details
;
SADABS; Sheldrick, 1996
;
_exptl_crystal_colour colourless
_exptl_crystal_density_diffrn 2.626
_exptl_crystal_description prism
_exptl_crystal_F_000 1440
_exptl_crystal_size_max .05
_exptl_crystal_size_mid .05
_exptl_crystal_size_min .05
_refine_diff_density_max 3.048
_refine_diff_density_min -2.691
_refine_ls_goodness_of_fit_all .964
_refine_ls_goodness_of_fit_ref 1.065
_refine_ls_hydrogen_treatment noref
_refine_ls_matrix_type full
_refine_ls_number_constraints 0
_refine_ls_number_parameters 104
_refine_ls_number_reflns 3128
_refine_ls_number_restraints 0
_refine_ls_R_factor_all .077
_refine_ls_R_factor_gt .033
_refine_ls_shift/su_max .083
_refine_ls_shift/su_mean .015
_refine_ls_structure_factor_coef F
_refine_ls_weighting_scheme calc
_refine_ls_wR_factor_all .037
_refine_ls_wR_factor_ref .031
_reflns_d_resolution_high .583
_reflns_d_resolution_low 10.554
_reflns_Friedel_coverage 0
_reflns_limit_h_max 15
_reflns_limit_h_min 0
_reflns_limit_k_max 16
_reflns_limit_k_min 0
_reflns_limit_l_max 36
_reflns_limit_l_min 0
_reflns_number_gt 3128
_reflns_number_total 5117
_reflns_threshold_expression 'F    > 4.00 sig(F   )'
_cod_data_source_file b209347b.txt
_cod_data_source_block mmf34
_cod_original_sg_symbol_Hall -p_2ac_2ab
_cod_original_sg_symbol_H-M P_b_c_a
_cod_original_formula_sum 'C6 H13 Bi1 O2 S2'
_cod_database_code 7012261

loop_
_symmetry_equiv_pos_as_xyz
+x,+y,+z
1/2-x,-y,1/2+z
1/2+x,1/2-y,-z
-x,1/2+y,1/2-z
-x,-y,-z
1/2+x,+y,1/2-z
1/2-x,1/2+y,+z
+x,1/2-y,1/2+z

loop_
_atom_site_label
_atom_site_fract_x
_atom_site_fract_y
_atom_site_fract_z
_atom_site_U_iso_or_equiv
_atom_site_adp_type
_atom_site_calc_flag
_atom_site_calc_attached_atom
_atom_site_occupancy
_atom_site_disorder_assembly
_atom_site_disorder_group
Bi .47249(2) .107746(19) .241026(9) .01302(7) Uani ? ? 1.00000 ? ?
S1 .63808(14) .29755(13) .28088(6) .0166(6) Uani ? ? 1.00000 ? ?
O1 .5370(4) .0194(4) .33190(17) .0175(18) Uani ? ? 1.00000 ? ?
C11 .6290(6) .2411(5) .3625(3) .018(3) Uani ? ? 1.00000 ? ?
C12 .6418(6) .0878(5) .3683(2) .017(3) Uani ? ? 1.00000 ? ?
C121 .6288(6) .0439(6) .4365(3) .022(3) Uani ? ? 1.00000 ? ?
S2 .66472(15) .00800(13) .16981(7) .0184(7) Uani ? ? 1.00000 ? ?
O2 .4834(4) .2643(4) .14279(18) .0177(18) Uani ? ? 1.00000 ? ?
C21 .7157(6) .1651(6) .1296(3) .020(3) Uani ? ? 1.00000 ? ?
C22 .5929(6) .2379(5) .0973(2) .019(3) Uani ? ? 1.00000 ? ?
C221 .5320(7) .1572(6) .0429(3) .026(3) Uani ? ? 1.00000 ? ?
H11a .69530 .28242 .38970 .03033 Uiso ? ? 1.00000 ? ?
H11b .53561 .27050 .38433 .02168 Uiso ? ? 1.00000 ? ?
H12 .72819 .05902 .35490 .01209 Uiso ? ? 1.00000 ? ?
H121a .63792 -.05370 .44369 .03421 Uiso ? ? 1.00000 ? ?
H121b .53142 .07135 .45608 .02338 Uiso ? ? 1.00000 ? ?
H121c .69495 .07822 .46524 .02962 Uiso ? ? 1.00000 ? ?
H2 .429(13) .346(11) .149(6) .15(5) Uiso ? ? 1.00000 ? ?
H21a .75579 .22863 .15560 .02723 Uiso ? ? 1.00000 ? ?
H21b .79178 .14073 .09582 .02533 Uiso ? ? 1.00000 ? ?
H22 .62975 .31783 .07859 .02472 Uiso ? ? 1.00000 ? ?
H221a .45926 .20503 .02173 .03023 Uiso ? ? 1.00000 ? ?
H221b .50059 .07306 .05483 .02883 Uiso ? ? 1.00000 ? ?
H221c .60287 .13795 .00922 .04211 Uiso ? ? 1.00000 ? ?

loop_
_atom_site_aniso_label
_atom_site_aniso_U_11
_atom_site_aniso_U_22
_atom_site_aniso_U_33
_atom_site_aniso_U_12
_atom_site_aniso_U_13
_atom_site_aniso_U_23
Bi .01378(8) .01199(8) .01330(7) .00022(8) -.00033(7) .00085(7)
S1 .0215(7) .0124(6) .0158(6) -.0024(5) .0007(5) .0004(5)
O1 .020(2) .0152(18) .0169(17) -.0048(16) -.0047(16) .0029(13)
C11 .022(3) .017(3) .014(2) -.003(2) -.001(2) -.002(2)
C12 .017(2) .021(3) .012(2) -.003(2) -.0001(18) -.0012(19)
C121 .028(3) .027(3) .013(2) -.002(3) -.002(2) .002(2)
S2 .0208(7) .0131(6) .0212(7) .0039(5) .0020(5) .0005(5)
O2 .020(2) .0163(18) .0170(18) .0025(16) -.0000(15) -.0008(14)
C21 .021(3) .015(3) .022(3) -.002(2) .002(2) .001(2)
C22 .025(3) .017(3) .015(2) .001(2) .002(2) .005(2)
C221 .033(3) .027(3) .019(3) -.000(3) -.003(3) -.003(2)

loop_
_atom_type_symbol
_atom_type_description
_atom_type_oxidation_number
_atom_type_number_in_cell
_atom_type_scat_dispersion_real
_atom_type_scat_dispersion_imag
_atom_type_scat_source
C ? 0 48 .002 .002 'Int Tables Vol IV Tables 2.2B and 2.3.1'
H ? 0 104 0 0 'Int Tables Vol IV Tables 2.2B and 2.3.1'
O ? 0 16 .008 .006 'Int Tables Vol IV Tables 2.2B and 2.3.1'
S ? 0 16 .11 .124 'Int Tables Vol IV Tables 2.2B and 2.3.1'
Bi ? 0 8 -4.861 10.559 'Int Tables Vol IV Tables 2.2B and 2.3.1'

loop_
_diffrn_attenuator_code
_diffrn_attenuator_scale
? ?

loop_
_geom_angle_atom_site_label_1
_geom_angle_atom_site_label_2
_geom_angle_atom_site_label_3
_geom_angle_site_symmetry_1
_geom_angle_site_symmetry_2
_geom_angle_site_symmetry_3
_geom_angle
_geom_angle_publ_flag
S1 Bi O1 . . . 80.32(10) ?
S1 Bi S2 . . . 92.14(4) ?
S1 Bi O2 . . . 78.86(9) ?
S1 Bi S1 . . '4 645' 156.83(4) ?
O1 Bi S2 . . . 99.50(10) ?
O1 Bi O2 . . . 157.95(13) ?
O1 Bi S1 . . '4 645' 80.96(10) ?
S2 Bi O2 . . . 74.21(9) ?
S2 Bi S1 . . '4 645' 77.63(4) ?
O2 Bi S1 . . '4 645' 117.15(9) ?
Bi S1 C11 . . . 93.44(18) ?
Bi S1 Bi . . '4 655' 115.85(5) ?
C11 S1 Bi . . '4 655' 113.99(18) ?
Bi O1 C12 . . . 118.6(3) ?
S1 C11 C12 . . . 112.2(4) ?
S1 C11 H11a . . . 114.6 ?
S1 C11 H11b . . . 112.2 ?
C12 C11 H11a . . . 109.0 ?
C12 C11 H11b . . . 108.0 ?
H11a C11 H11b . . . 100.1 ?
O1 C12 C11 . . . 111.7(4) ?
O1 C12 C121 . . . 108.9(4) ?
O1 C12 H12 . . . 108.1 ?
C11 C12 C121 . . . 110.8(4) ?
C11 C12 H12 . . . 110.8 ?
C121 C12 H12 . . . 106.3 ?
C12 C121 H121a . . . 115.1 ?
C12 C121 H121b . . . 112.1 ?
C12 C121 H121c . . . 117.5 ?
H121a C121 H121b . . . 105.7 ?
H121a C121 H121c . . . 101.2 ?
H121b C121 H121c . . . 103.9 ?
Bi S2 C21 . . . 97.88(18) ?
Bi O2 C22 . . . 117.3(3) ?
Bi O2 H2 . . . 111(8) ?
C22 O2 H2 . . . 129(7) ?
S2 C21 C22 . . . 113.8(4) ?
S2 C21 H21a . . . 114.1 ?
S2 C21 H21b . . . 107.9 ?
C22 C21 H21a . . . 105.3 ?
C22 C21 H21b . . . 109.1 ?
H21a C21 H21b . . . 106.4 ?
O2 C22 C21 . . . 109.5(4) ?
O2 C22 C221 . . . 109.1(5) ?
O2 C22 H22 . . . 113.3 ?
C21 C22 C221 . . . 112.6(5) ?
C21 C22 H22 . . . 107.2 ?
C221 C22 H22 . . . 105.1 ?
C22 C221 H221a . . . 112.1 ?
C22 C221 H221b . . . 113.0 ?
C22 C221 H221c . . . 112.7 ?
H221a C221 H221b . . . 110.1 ?
H221a C221 H221c . . . 104.2 ?
H221b C221 H221c . . . 104.1 ?

loop_
_geom_bond_atom_site_label_1
_geom_bond_atom_site_label_2
_geom_bond_site_symmetry_1
_geom_bond_site_symmetry_2
_geom_bond_distance
_geom_bond_publ_flag
Bi S1 . . 2.5821(13) ?
Bi O1 . . 2.197(4) ?
Bi S2 . . 2.5600(14) ?
Bi O2 . . 2.589(4) ?
Bi S1 . '4 645' 3.2624(13) ?
S1 C11 . . 1.815(5) ?
O1 C12 . . 1.426(6) ?
C11 C12 . . 1.519(7) ?
C11 H11a . . .944 ?
C11 H11b . . 1.040 ?
C12 C121 . . 1.511(8) ?
C12 H12 . . .912 ?
C121 H121a . . .976 ?
C121 H121b . . 1.047 ?
C121 H121c . . .937 ?
S2 C21 . . 1.830(6) ?
O2 C22 . . 1.440(7) ?
O2 H2 . . .97(11) ?
C21 C22 . . 1.529(8) ?
C21 H21a . . .915 ?
C21 H21b . . 1.043 ?
C22 C221 . . 1.512(8) ?
C22 H22 . . .947 ?
C221 H221a . . .948 ?
C221 H221b . . .916 ?
C221 H221c . . .998 ?

loop_
_geom_hbond_atom_site_label_D
_geom_hbond_atom_site_label_H
_geom_hbond_atom_site_label_A
_geom_hbond_site_symmetry_D
_geom_hbond_site_symmetry_H
_geom_hbond_site_symmetry_A
_geom_hbond_distance_DH
_geom_hbond_distance_HA
_geom_hbond_distance_DA
_geom_hbond_angle_DHA
_geom_hbond_publ_flag
? ? ? ? ? ? ? ? ? ? ?

loop_
_geom_torsion_atom_site_label_1
_geom_torsion_atom_site_label_2
_geom_torsion_atom_site_label_3
_geom_torsion_atom_site_label_4
_geom_torsion_site_symmetry_1
_geom_torsion_site_symmetry_2
_geom_torsion_site_symmetry_3
_geom_torsion_site_symmetry_4
_geom_torsion
_geom_torsion_publ_flag
? ? ? ? ? ? ? ? ? ?
